data_7206106
loop_
_publ_author_name
'B\;akowicz, Julia'
'Skar\.zewski, Jacek'
'Turowska-Tyrk, Ilona'

_publ_section_title
;
 Photo-induced structural changes in two crystal forms with different
 numbers of independent molecules
;
_journal_issue 13
_journal_name_full CrystEngComm
_journal_page_first 4332
_journal_paper_doi 10.1039/c0ce00795a
_journal_volume 13
_journal_year 2011
_chemical_formula_sum 'C33 H39 N O4'
_chemical_formula_weight 513.65
_chemical_name_systematic
;
?
;
_space_group_IT_number 33
_symmetry_cell_setting orthorhombic
_symmetry_space_group_name_Hall 'P 2c -2n'
_symmetry_space_group_name_H-M 'P n a 21'
_atom_sites_solution_hydrogens geom
_atom_sites_solution_primary direct
_atom_sites_solution_secondary difmap
_audit_creation_method SHELXL-97
_cell_angle_alpha 90.00
_cell_angle_beta 90.00
_cell_angle_gamma 90.00
_cell_formula_units_Z 8
_cell_length_a 22.121(4)
_cell_length_b 9.3817(18)
_cell_length_c 28.942(5)
_cell_measurement_reflns_used 1000
_cell_measurement_temperature 299(2)
_cell_measurement_theta_max 12.82
_cell_measurement_theta_min 3.61
_cell_volume 6006.4(19)
_computing_cell_refinement 'CRYSALIS (Oxford Diffraction, 2003)'
_computing_data_collection 'CRYSALIS (Oxford Diffraction, 2003)'
_computing_data_reduction 'CRYSALIS (Oxford Diffraction, 2003)'
_computing_molecular_graphics 'ORTEP-3 for Windows (Farrugia, 1997)'
_computing_publication_material 'SXELXL97 (Sheldrick, 2008)'
_computing_structure_refinement 'SHELXL97 (Sheldrick, 2008)'
_computing_structure_solution 'SHELXS97 (Sheldrick, 2008)'
_diffrn_ambient_temperature 299(2)
_diffrn_measured_fraction_theta_full 0.995
_diffrn_measured_fraction_theta_max 0.995
_diffrn_measurement_device_type 'KM4CCD diffractometer'
_diffrn_measurement_method '\w scans'
_diffrn_radiation_monochromator graphite
_diffrn_radiation_source 'fine-focus sealed tube'
_diffrn_radiation_type MoK\a
_diffrn_radiation_wavelength 0.71073
_diffrn_reflns_av_R_equivalents 0.0511
_diffrn_reflns_av_sigmaI/netI 0.0355
_diffrn_reflns_limit_h_max 24
_diffrn_reflns_limit_h_min -26
_diffrn_reflns_limit_k_max 11
_diffrn_reflns_limit_k_min -8
_diffrn_reflns_limit_l_max 34
_diffrn_reflns_limit_l_min -34
_diffrn_reflns_number 27966
_diffrn_reflns_theta_full 25.00
_diffrn_reflns_theta_max 25.00
_diffrn_reflns_theta_min 4.01
_exptl_absorpt_coefficient_mu 0.074
_exptl_absorpt_correction_type none
_exptl_crystal_colour colourless
_exptl_crystal_density_diffrn 1.136
_exptl_crystal_density_method 'not measured'
_exptl_crystal_description block
_exptl_crystal_F_000 2208
_exptl_crystal_size_max 0.55
_exptl_crystal_size_mid 0.30
_exptl_crystal_size_min 0.20
_refine_diff_density_max 0.212
_refine_diff_density_min -0.240
_refine_diff_density_rms 0.035
_refine_ls_extinction_method none
_refine_ls_goodness_of_fit_ref 1.106
_refine_ls_hydrogen_treatment constr
_refine_ls_matrix_type full
_refine_ls_number_parameters 777
_refine_ls_number_reflns 5379
_refine_ls_number_restraints 618
_refine_ls_restrained_S_all 1.088
_refine_ls_R_factor_all 0.1058
_refine_ls_R_factor_gt 0.0745
_refine_ls_shift/su_max 0.000
_refine_ls_shift/su_mean 0.000
_refine_ls_structure_factor_coef Fsqd
_refine_ls_weighting_details 'calc w=1/[\s^2^(Fo^2^)+(0.1274P)^2^+0.0000P] where P=(Fo^2^+2Fc^2^)/3'
_refine_ls_weighting_scheme calc
_refine_ls_wR_factor_gt 0.1906
_refine_ls_wR_factor_ref 0.2178
_reflns_number_gt 3693
_reflns_number_total 5379
_reflns_threshold_expression >2sigma(I)
_cod_data_source_file c0ce00795a.txt
_cod_data_source_block 17.4%C,23.6%D
_cod_depositor_comments
;
The following automatic conversions were performed:

'_symmetry_cell_setting' value 'Orthorhombic' changed to
'orthorhombic' according to
/home/saulius/struct/CIF-dictionaries/cif_core.dic dictionary named
'cif_core.dic' version 2.4.1 from 2010-06-29.

Automatic conversion script
Id: cif_fix_values 1715 2011-07-08 13:25:40Z adriana 
;
_cod_database_code 7206106

loop_
_symmetry_equiv_pos_as_xyz
'x, y, z'
'-x, -y, z+1/2'
'x+1/2, -y+1/2, z'
'-x+1/2, y+1/2, z+1/2'

loop_
_atom_site_label
_atom_site_type_symbol
_atom_site_fract_x
_atom_site_fract_y
_atom_site_fract_z
_atom_site_U_iso_or_equiv
_atom_site_adp_type
_atom_site_occupancy
_atom_site_symmetry_multiplicity
_atom_site_calc_flag
_atom_site_refinement_flags
_atom_site_disorder_assembly
_atom_site_disorder_group
N1A N 0.3869(3) 0.9441(8) 0.4491(3) 0.060(2) Uani 0.826(8) 1 d PDU A 1
H1A H 0.3722 1.0281 0.4531 0.072 Uiso 0.826(8) 1 calc PR A 1
O1A O 0.1019(3) 1.1028(11) 0.3549(3) 0.114(3) Uani 0.826(8) 1 d PDU A 1
O2A O 0.3828(4) 0.7431(7) 0.4079(4) 0.067(2) Uani 0.826(8) 1 d PDU A 1
O3A O 0.5447(3) 0.9356(9) 0.4703(5) 0.157(4) Uani 0.826(8) 1 d PDU A 1
O4A O 0.4870(4) 1.0892(8) 0.4341(3) 0.089(3) Uani 0.826(8) 1 d PDU A 1
C1A C 0.1342(5) 1.0416(9) 0.2479(3) 0.073(2) Uani 0.826(8) 1 d PDU A 1
C2A C 0.1169(6) 0.9807(10) 0.2063(3) 0.083(3) Uani 0.826(8) 1 d PDU A 1
H2A H 0.1245 1.0312 0.1792 0.099 Uiso 0.826(8) 1 calc PR A 1
C3A C 0.0896(6) 0.8514(10) 0.2028(2) 0.073(2) Uani 0.826(8) 1 d PDU A 1
C4A C 0.0785(6) 0.7761(10) 0.2429(2) 0.076(3) Uani 0.826(8) 1 d PDU A 1
H4A H 0.0600 0.6872 0.2413 0.091 Uiso 0.826(8) 1 calc PR A 1
C5A C 0.0948(5) 0.8325(9) 0.2860(2) 0.071(3) Uani 0.826(8) 1 d PDU A 1
C6A C 0.1208(4) 0.9659(8) 0.2879(2) 0.066(2) Uani 0.826(8) 1 d PDU A 1
C7A C 0.1365(3) 1.0255(7) 0.3347(2) 0.0617(19) Uani 0.826(8) 1 d PDU A 1
C23A C 0.3596(4) 0.8562(10) 0.4199(4) 0.054(2) Uani 0.826(8) 1 d PDU A 1
C11A C 0.30198(19) 0.9059(6) 0.39939(18) 0.052(3) Uiso 0.826(8) 1 d PGDU A 1
C12A C 0.28712(19) 0.8547(5) 0.35574(18) 0.054(2) Uiso 0.826(8) 1 d PGD A 1
H12A H 0.3135 0.7935 0.3404 0.064 Uiso 0.826(8) 1 d PG A 1
C13A C 0.2342(2) 0.8936(5) 0.33528(16) 0.0589(18) Uiso 0.826(8) 1 d PGDU A 1
H13A H 0.2249 0.8582 0.3061 0.071 Uiso 0.826(8) 1 d PG A 1
C8A C 0.19394(18) 0.9847(5) 0.35687(18) 0.0507(16) Uiso 0.826(8) 1 d PGDU A 1
C9A C 0.20847(19) 1.0365(5) 0.40039(18) 0.0613(18) Uiso 0.826(8) 1 d PGDU A 1
H9A H 0.1820 1.0976 0.4156 0.074 Uiso 0.826(8) 1 d PG A 1
C10A C 0.2620(2) 0.9974(6) 0.42101(16) 0.056(2) Uiso 0.826(8) 1 d PGDU A 1
H10A H 0.2715 1.0333 0.4501 0.068 Uiso 0.826(8) 1 d PG A 1
C14A C 0.1675(4) 1.1803(8) 0.2480(3) 0.098(3) Uani 0.826(8) 1 d PDU A 1
H14A H 0.1768 1.2059 0.2801 0.117 Uiso 0.826(8) 1 calc PR A 1
C15A C 0.1289(5) 1.2972(10) 0.2272(7) 0.171(7) Uani 0.826(8) 1 d PDU A 1
H15A H 0.1514 1.3847 0.2266 0.256 Uiso 0.826(8) 1 calc PR A 1
H15B H 0.0931 1.3096 0.2454 0.256 Uiso 0.826(8) 1 calc PR A 1
H15C H 0.1178 1.2714 0.1962 0.256 Uiso 0.826(8) 1 calc PR A 1
C16A C 0.2266(4) 1.1700(13) 0.2213(5) 0.141(4) Uani 0.826(8) 1 d PDU A 1
H16A H 0.2466 1.2608 0.2216 0.212 Uiso 0.826(8) 1 calc PR A 1
H16B H 0.2183 1.1429 0.1899 0.212 Uiso 0.826(8) 1 calc PR A 1
H16C H 0.2522 1.0997 0.2354 0.212 Uiso 0.826(8) 1 calc PR A 1
C17A C 0.0738(5) 0.7890(11) 0.1564(3) 0.095(3) Uani 0.826(8) 1 d PDU A 1
H17A H 0.0677 0.8713 0.1361 0.114 Uiso 0.826(8) 1 calc PR A 1
C18A C 0.1273(6) 0.712(2) 0.1369(5) 0.184(7) Uani 0.826(8) 1 d PDU A 1
H18A H 0.1626 0.7713 0.1398 0.275 Uiso 0.826(8) 1 calc PR A 1
H18B H 0.1203 0.6915 0.1049 0.275 Uiso 0.826(8) 1 calc PR A 1
H18C H 0.1335 0.6251 0.1536 0.275 Uiso 0.826(8) 1 calc PR A 1
C19A C 0.0173(6) 0.7091(18) 0.1544(5) 0.153(6) Uani 0.826(8) 1 d PDU A 1
H19A H 0.0103 0.6776 0.1233 0.230 Uiso 0.826(8) 1 calc PR A 1
H19B H -0.0155 0.7692 0.1641 0.230 Uiso 0.826(8) 1 calc PR A 1
H19C H 0.0198 0.6279 0.1745 0.230 Uiso 0.826(8) 1 calc PR A 1
C20A C 0.0820(4) 0.7475(8) 0.3297(3) 0.082(2) Uani 0.826(8) 1 d PDU A 1
H20A H 0.1003 0.7996 0.3555 0.099 Uiso 0.826(8) 1 calc PR A 1
C21A C 0.0155(4) 0.7368(18) 0.3395(6) 0.140(5) Uani 0.826(8) 1 d PDU A 1
H21A H -0.0050 0.8169 0.3260 0.210 Uiso 0.826(8) 1 calc PR A 1
H21B H 0.0090 0.7366 0.3723 0.210 Uiso 0.826(8) 1 calc PR A 1
H21C H -0.0001 0.6502 0.3265 0.210 Uiso 0.826(8) 1 calc PR A 1
C22A C 0.1122(5) 0.6042(10) 0.3275(4) 0.133(4) Uani 0.826(8) 1 d PDU A 1
H22A H 0.1551 0.6158 0.3312 0.200 Uiso 0.826(8) 1 calc PR A 1
H22B H 0.1039 0.5605 0.2982 0.200 Uiso 0.826(8) 1 calc PR A 1
H22C H 0.0970 0.5447 0.3519 0.200 Uiso 0.826(8) 1 calc PR A 1
C24A C 0.4404(3) 0.9039(8) 0.4745(2) 0.066(2) Uani 0.826(8) 1 d PDU A 1
H24A H 0.4460 0.8012 0.4699 0.079 Uiso 0.826(8) 1 calc PR A 1
C25A C 0.4967(3) 0.9753(9) 0.4578(3) 0.078(3) Uani 0.826(8) 1 d PDU A 1
C26A C 0.5392(7) 1.167(2) 0.4180(6) 0.111(5) Uani 0.826(8) 1 d PDU A 1
H26A H 0.5594 1.2098 0.4438 0.166 Uiso 0.826(8) 1 calc PR A 1
H26B H 0.5265 1.2399 0.3969 0.166 Uiso 0.826(8) 1 calc PR A 1
H26C H 0.5663 1.1027 0.4026 0.166 Uiso 0.826(8) 1 calc PR A 1
C27A C 0.4318(4) 0.9276(9) 0.5258(2) 0.081(2) Uani 0.826(8) 1 d PDU A 1
H27A H 0.4689 0.9033 0.5418 0.097 Uiso 0.826(8) 1 calc PR A 1
H27B H 0.4237 1.0277 0.5313 0.097 Uiso 0.826(8) 1 calc PR A 1
C28A C 0.3814(3) 0.8413(5) 0.5453(2) 0.075(2) Uiso 0.826(8) 1 d PGDU A 1
C29A C 0.3276(3) 0.9050(5) 0.5572(3) 0.110(3) Uiso 0.826(8) 1 d PGD A 1
H29A H 0.3232 1.0029 0.5534 0.132 Uiso 0.826(8) 1 d PG A 1
C30A C 0.2803(3) 0.8271(7) 0.5744(3) 0.136(4) Uiso 0.826(8) 1 d PGU A 1
H30A H 0.2446 0.8731 0.5824 0.163 Uiso 0.826(8) 1 d PG A 1
C31A C 0.2850(3) 0.6818(7) 0.5801(3) 0.121(3) Uiso 0.826(8) 1 d PGU A 1
H31A H 0.2531 0.6292 0.5924 0.145 Uiso 0.826(8) 1 d PG A 1
C32A C 0.3375(3) 0.6173(5) 0.5673(3) 0.111(3) Uiso 0.826(8) 1 d PG A 1
H32A H 0.3411 0.5190 0.5701 0.133 Uiso 0.826(8) 1 d PG A 1
C33A C 0.3852(3) 0.6949(5) 0.5502(2) 0.087(2) Uiso 0.826(8) 1 d PGD A 1
H33A H 0.4206 0.6483 0.5419 0.105 Uiso 0.826(8) 1 d PG A 1
N1B N 0.3514(4) 0.4383(10) 0.4261(4) 0.060(3) Uani 0.764(10) 1 d PDU B 2
H1B H 0.3662 0.5213 0.4205 0.072 Uiso 0.764(10) 1 calc PR B 2
O1B O 0.6349(4) 0.6279(15) 0.5164(3) 0.126(4) Uani 0.764(10) 1 d PDU B 2
O2B O 0.3573(4) 0.2411(7) 0.4699(3) 0.059(2) Uani 0.764(10) 1 d PDU B 2
O3B O 0.1930(3) 0.4030(8) 0.4200(5) 0.120(3) Uani 0.764(10) 1 d PDU B 2
O4B O 0.2502(3) 0.5846(9) 0.4393(4) 0.083(3) Uani 0.764(10) 1 d PDU B 2
C1B C 0.6066(6) 0.5814(12) 0.6228(3) 0.079(5) Uani 0.764(10) 1 d PD B 2
C2B C 0.6260(6) 0.5320(13) 0.6654(3) 0.092(3) Uani 0.764(10) 1 d PDU B 2
H2B H 0.6180 0.5866 0.6915 0.110 Uiso 0.764(10) 1 calc PR B 2
C3B C 0.6563(7) 0.4060(14) 0.6705(3) 0.092(3) Uani 0.764(10) 1 d PDU B 2
C4B C 0.6667(8) 0.3252(15) 0.6318(3) 0.090(4) Uani 0.764(10) 1 d PDU B 2
H4B H 0.6876 0.2398 0.6348 0.108 Uiso 0.764(10) 1 calc PR B 2
C5B C 0.6469(7) 0.3670(11) 0.5877(3) 0.072(4) Uani 0.764(10) 1 d PD B 2
C6B C 0.6179(6) 0.4962(10) 0.5841(3) 0.067(7) Uani 0.764(10) 1 d PD B 2
C7B C 0.6011(3) 0.5497(8) 0.5370(2) 0.069(2) Uani 0.764(10) 1 d PDU B 2
C23B C 0.3787(4) 0.3543(10) 0.4563(4) 0.053(3) Uani 0.764(10) 1 d PDU B 2
C11B C 0.4369(2) 0.4077(7) 0.4755(2) 0.053(3) Uiso 0.764(10) 1 d PGDU B 2
C12B C 0.4535(2) 0.3615(6) 0.5193(2) 0.056(2) Uiso 0.764(10) 1 d PGDU B 2
H12B H 0.4284 0.2997 0.5356 0.067 Uiso 0.764(10) 1 d PG B 2
C13B C 0.5064(2) 0.4063(6) 0.53864(17) 0.0571(19) Uiso 0.764(10) 1 d PGDU B 2
H13B H 0.5168 0.3743 0.5680 0.069 Uiso 0.764(10) 1 d PG B 2
C8B C 0.54478(19) 0.4985(6) 0.5156(2) 0.0576(18) Uiso 0.764(10) 1 d PGD B 2
C9B C 0.5285(2) 0.5453(6) 0.47188(19) 0.0525(17) Uiso 0.764(10) 1 d PGD B 2
H9B H 0.5537 0.6070 0.4557 0.063 Uiso 0.764(10) 1 d PG B 2
C10B C 0.4750(2) 0.5003(6) 0.45243(17) 0.053(2) Uiso 0.764(10) 1 d PGDU B 2
H10B H 0.4643 0.5328 0.4232 0.063 Uiso 0.764(10) 1 d PG B 2
C14B C 0.5709(4) 0.7167(10) 0.6196(4) 0.108(3) Uani 0.764(10) 1 d PDU B 2
H14B H 0.5635 0.7366 0.5869 0.129 Uiso 0.764(10) 1 calc PR B 2
C15B C 0.6068(7) 0.8392(13) 0.6393(8) 0.182(8) Uani 0.764(10) 1 d PDU B 2
H15D H 0.5835 0.9254 0.6370 0.273 Uiso 0.764(10) 1 calc PR B 2
H15E H 0.6438 0.8497 0.6224 0.273 Uiso 0.764(10) 1 calc PR B 2
H15F H 0.6158 0.8205 0.6712 0.273 Uiso 0.764(10) 1 calc PR B 2
C16B C 0.5102(4) 0.7067(14) 0.6437(5) 0.125(4) Uani 0.764(10) 1 d PDU B 2
H16D H 0.4916 0.6170 0.6364 0.188 Uiso 0.764(10) 1 calc PR B 2
H16E H 0.4846 0.7831 0.6333 0.188 Uiso 0.764(10) 1 calc PR B 2
H16F H 0.5159 0.7137 0.6765 0.188 Uiso 0.764(10) 1 calc PR B 2
C17B C 0.6735(5) 0.3534(16) 0.7178(4) 0.143(5) Uani 0.764(10) 1 d PDU B 2
H17B H 0.6528 0.4193 0.7387 0.171 Uiso 0.764(10) 1 calc PR B 2
C18B C 0.6471(9) 0.212(2) 0.7293(5) 0.201(10) Uani 0.764(10) 1 d PDU B 2
H18D H 0.6038 0.2191 0.7291 0.302 Uiso 0.764(10) 1 calc PR B 2
H18E H 0.6606 0.1836 0.7594 0.302 Uiso 0.764(10) 1 calc PR B 2
H18F H 0.6599 0.1434 0.7068 0.302 Uiso 0.764(10) 1 calc PR B 2
C19B C 0.7366(5) 0.3736(14) 0.7283(4) 0.128(5) Uani 0.764(10) 1 d PDU B 2
H19D H 0.7531 0.4454 0.7083 0.192 Uiso 0.764(10) 1 calc PR B 2
H19E H 0.7579 0.2856 0.7237 0.192 Uiso 0.764(10) 1 calc PR B 2
H19F H 0.7408 0.4033 0.7598 0.192 Uiso 0.764(10) 1 calc PR B 2
C20B C 0.6629(7) 0.2793(13) 0.5458(4) 0.107(4) Uani 0.764(10) 1 d PDU B 2
H20B H 0.6493 0.3329 0.5186 0.128 Uiso 0.764(10) 1 calc PR B 2
C21B C 0.7292(7) 0.256(2) 0.5403(8) 0.157(7) Uani 0.764(10) 1 d PDU B 2
H21D H 0.7509 0.3310 0.5555 0.236 Uiso 0.764(10) 1 calc PR B 2
H21E H 0.7394 0.2549 0.5081 0.236 Uiso 0.764(10) 1 calc PR B 2
H21F H 0.7401 0.1659 0.5539 0.236 Uiso 0.764(10) 1 calc PR B 2
C22B C 0.6279(7) 0.1397(15) 0.5462(8) 0.158(7) Uani 0.764(10) 1 d PDU B 2
H22D H 0.5856 0.1589 0.5417 0.237 Uiso 0.764(10) 1 calc PR B 2
H22E H 0.6336 0.0930 0.5754 0.237 Uiso 0.764(10) 1 calc PR B 2
H22F H 0.6422 0.0793 0.5218 0.237 Uiso 0.764(10) 1 calc PR B 2
C24B C 0.2974(3) 0.3940(9) 0.4022(3) 0.057(2) Uani 0.764(10) 1 d PDU B 2
H24B H 0.2941 0.2904 0.4055 0.069 Uiso 0.764(10) 1 calc PR B 2
C25B C 0.2407(3) 0.4594(9) 0.4223(3) 0.069(3) Uani 0.764(10) 1 d PDU B 2
C26B C 0.1984(5) 0.6629(11) 0.4565(5) 0.095(4) Uani 0.764(10) 1 d PDU B 2
H26D H 0.1870 0.7345 0.4344 0.142 Uiso 0.764(10) 1 calc PR B 2
H26E H 0.2086 0.7076 0.4853 0.142 Uiso 0.764(10) 1 calc PR B 2
H26F H 0.1652 0.5985 0.4611 0.142 Uiso 0.764(10) 1 calc PR B 2
C27B C 0.3016(4) 0.4278(10) 0.3505(3) 0.069(2) Uani 0.764(10) 1 d PDU B 2
H27C H 0.2645 0.3978 0.3355 0.083 Uiso 0.764(10) 1 calc PR B 2
H27D H 0.3053 0.5301 0.3465 0.083 Uiso 0.764(10) 1 calc PR B 2
C28B C 0.3536(3) 0.3567(7) 0.3277(3) 0.068(3) Uiso 0.764(10) 1 d PGDU B 2
C29B C 0.4068(3) 0.4277(6) 0.3188(3) 0.093(3) Uiso 0.764(10) 1 d PGD B 2
H29B H 0.4102 0.5233 0.3268 0.111 Uiso 0.764(10) 1 d PG B 2
C30B C 0.4548(3) 0.3603(9) 0.2984(4) 0.130(4) Uiso 0.764(10) 1 d PG B 2
H30B H 0.4901 0.4111 0.2925 0.156 Uiso 0.764(10) 1 d PG B 2
C31B C 0.4516(3) 0.2185(10) 0.2864(4) 0.136(4) Uiso 0.764(10) 1 d PG B 2
H31B H 0.4839 0.1732 0.2720 0.164 Uiso 0.764(10) 1 d PG B 2
C32B C 0.3997(4) 0.1464(7) 0.2962(4) 0.122(4) Uiso 0.764(10) 1 d PGU B 2
H32B H 0.3970 0.0499 0.2891 0.147 Uiso 0.764(10) 1 d PG B 2
C33B C 0.3513(3) 0.2136(7) 0.3163(3) 0.099(3) Uiso 0.764(10) 1 d PGDU B 2
H33B H 0.3163 0.1620 0.3224 0.119 Uiso 0.764(10) 1 d PG B 2
N1C N 0.3779(14) 0.944(4) 0.4559(12) 0.069(10) Uiso 0.174(8) 1 d PDU A 3
H1C H 0.3579 1.0200 0.4624 0.083 Uiso 0.174(8) 1 calc PR A 3
O1C O 0.1140(12) 1.150(3) 0.3454(10) 0.078(11) Uiso 0.174(8) 1 d PDU A 3
O2C O 0.373(2) 0.735(4) 0.4175(16) 0.062(13) Uiso 0.174(8) 1 d PDU A 3
O3C O 0.5276(15) 1.007(5) 0.4977(12) 0.149(14) Uiso 0.174(8) 1 d PDU A 3
O4C O 0.4869(19) 1.054(5) 0.4302(11) 0.075(9) Uiso 0.174(8) 1 d PDU A 3
C1C C 0.135(2) 1.015(4) 0.2466(7) 0.073(9) Uiso 0.174(8) 1 d PDU A 3
C2C C 0.118(3) 0.955(5) 0.2055(8) 0.090(10) Uiso 0.174(8) 1 d PDU A 3
H2C H 0.1291 0.9945 0.1773 0.108 Uiso 0.174(8) 1 calc PR A 3
C3C C 0.083(3) 0.833(5) 0.2080(9) 0.080(10) Uiso 0.174(8) 1 d PDU A 3
C4C C 0.067(3) 0.778(4) 0.2499(10) 0.072(10) Uiso 0.174(8) 1 d PDU A 3
H4C H 0.0437 0.6952 0.2504 0.087 Uiso 0.174(8) 1 calc PR A 3
C5C C 0.084(2) 0.839(4) 0.2922(8) 0.066(10) Uiso 0.174(8) 1 d PDU A 3
C6C C 0.1192(15) 0.959(3) 0.2881(7) 0.068(10) Uiso 0.174(8) 1 d PDU A 3
C7C C 0.1527(8) 1.069(2) 0.3169(6) 0.083(9) Uiso 0.174(8) 1 d PDU A 3
C23C C 0.359(2) 0.862(4) 0.4208(16) 0.054(10) Uiso 0.174(8) 1 d PDU A 3
C11C C 0.3068(9) 0.921(3) 0.3945(7) 0.035(9) Uiso 0.174(8) 1 d PGDU A 3
C12C C 0.2961(9) 0.875(2) 0.3502(7) 0.061(12) Uiso 0.174(8) 1 d PGD A 3
H12C H 0.3228 0.8110 0.3365 0.073 Uiso 0.174(8) 1 d PG A 3
C13C C 0.2470(9) 0.921(2) 0.3262(6) 0.058(8) Uiso 0.174(8) 1 d PGDU A 3
H13C H 0.2412 0.8886 0.2961 0.070 Uiso 0.174(8) 1 d PG A 3
C8C C 0.2055(7) 1.013(2) 0.3454(6) 0.031(5) Uiso 0.174(8) 1 d PGDU A 3
C9C C 0.2182(8) 1.066(2) 0.3881(6) 0.046(7) Uiso 0.174(8) 1 d PGDU A 3
H9C H 0.1928 1.1341 0.4011 0.055 Uiso 0.174(8) 1 d PG A 3
C10C C 0.2682(9) 1.021(2) 0.4125(6) 0.055(9) Uiso 0.174(8) 1 d PGDU A 3
H10C H 0.2758 1.0585 0.4416 0.066 Uiso 0.174(8) 1 d PG A 3
C14C C 0.1648(12) 1.147(3) 0.2665(8) 0.101(10) Uiso 0.174(8) 1 d PDU A 3
C15C C 0.126(2) 1.281(4) 0.2618(16) 0.17(2) Uiso 0.174(8) 1 d PDU A 3
H15G H 0.0860 1.2617 0.2727 0.261 Uiso 0.174(8) 1 calc PR A 3
H15H H 0.1245 1.3092 0.2299 0.261 Uiso 0.174(8) 1 calc PR A 3
H15I H 0.1435 1.3567 0.2797 0.261 Uiso 0.174(8) 1 calc PR A 3
C16C C 0.2275(14) 1.174(4) 0.2495(12) 0.090(12) Uiso 0.174(8) 1 d PDU A 3
H16G H 0.2511 1.0891 0.2527 0.135 Uiso 0.174(8) 1 calc PR A 3
H16H H 0.2455 1.2494 0.2674 0.135 Uiso 0.174(8) 1 calc PR A 3
H16I H 0.2261 1.2019 0.2176 0.135 Uiso 0.174(8) 1 calc PR A 3
C17C C 0.060(2) 0.762(4) 0.1633(10) 0.098(11) Uiso 0.174(8) 1 d PDU A 3
H17C H 0.0650 0.8323 0.1384 0.118 Uiso 0.174(8) 1 calc PR A 3
C18C C 0.099(2) 0.639(5) 0.152(2) 0.122(16) Uiso 0.174(8) 1 d PDU A 3
H18G H 0.1410 0.6682 0.1524 0.183 Uiso 0.174(8) 1 calc PR A 3
H18H H 0.0894 0.6056 0.1212 0.183 Uiso 0.174(8) 1 calc PR A 3
H18I H 0.0929 0.5644 0.1736 0.183 Uiso 0.174(8) 1 calc PR A 3
C19C C -0.0034(19) 0.724(9) 0.166(3) 0.147(19) Uiso 0.174(8) 1 d PDU A 3
H19G H -0.0267 0.8065 0.1738 0.221 Uiso 0.174(8) 1 calc PR A 3
H19H H -0.0091 0.6510 0.1884 0.221 Uiso 0.174(8) 1 calc PR A 3
H19I H -0.0164 0.6894 0.1360 0.221 Uiso 0.174(8) 1 calc PR A 3
C20C C 0.0595(18) 0.783(4) 0.3378(10) 0.093(10) Uiso 0.174(8) 1 d PDU A 3
H20C H 0.0584 0.8626 0.3599 0.112 Uiso 0.174(8) 1 calc PR A 3
C21C C -0.0037(18) 0.725(8) 0.333(2) 0.145(19) Uiso 0.174(8) 1 d PDU A 3
H21G H -0.0325 0.8001 0.3369 0.218 Uiso 0.174(8) 1 calc PR A 3
H21H H -0.0103 0.6528 0.3561 0.218 Uiso 0.174(8) 1 calc PR A 3
H21I H -0.0084 0.6834 0.3028 0.218 Uiso 0.174(8) 1 calc PR A 3
C22C C 0.100(3) 0.668(6) 0.357(2) 0.157(18) Uiso 0.174(8) 1 d PDU A 3
H22G H 0.0868 0.6421 0.3872 0.236 Uiso 0.174(8) 1 calc PR A 3
H22H H 0.1410 0.7036 0.3586 0.236 Uiso 0.174(8) 1 calc PR A 3
H22I H 0.0990 0.5866 0.3370 0.236 Uiso 0.174(8) 1 calc PR A 3
C24C C 0.4300(11) 0.911(4) 0.4830(8) 0.079(10) Uiso 0.174(8) 1 d PDU A 3
H24C H 0.4394 0.8111 0.4767 0.095 Uiso 0.174(8) 1 calc PR A 3
C25C C 0.4857(13) 0.993(6) 0.4709(9) 0.081(10) Uiso 0.174(8) 1 d PDU A 3
C26C C 0.538(4) 1.142(11) 0.420(2) 0.102(17) Uiso 0.174(8) 1 d PDU A 3
C27C C 0.4165(15) 0.919(4) 0.5344(8) 0.084(10) Uiso 0.174(8) 1 d PDU A 3
H27E H 0.4529 0.8938 0.5513 0.101 Uiso 0.174(8) 1 calc PR A 3
H27F H 0.4070 1.0176 0.5421 0.101 Uiso 0.174(8) 1 calc PR A 3
C28C C 0.3666(9) 0.828(2) 0.5506(7) 0.043(7) Uiso 0.174(8) 1 d PGDU A 3
C29C C 0.3263(10) 0.878(2) 0.5827(9) 0.087(11) Uiso 0.174(8) 1 d PGD A 3
H29C H 0.3303 0.9700 0.5940 0.105 Uiso 0.174(8) 1 d PG A 3
C30C C 0.2799(10) 0.793(3) 0.5984(10) 0.086(9) Uiso 0.174(8) 1 d PGU A 3
H30C H 0.2539 0.8273 0.6209 0.103 Uiso 0.174(8) 1 d PG A 3
C31C C 0.2714(12) 0.658(3) 0.5813(12) 0.181(18) Uiso 0.174(8) 1 d PGU A 3
H31C H 0.2395 0.6016 0.5915 0.217 Uiso 0.174(8) 1 d PG A 3
C32C C 0.3111(16) 0.609(2) 0.5488(12) 0.109(14) Uiso 0.174(8) 1 d PG A 3
H32C H 0.3061 0.5177 0.5367 0.131 Uiso 0.174(8) 1 d PG A 3
C33C C 0.3584(14) 0.692(2) 0.5339(9) 0.111(14) Uiso 0.174(8) 1 d PGD A 3
H33C H 0.3853 0.6557 0.5121 0.133 Uiso 0.174(8) 1 d PG A 3
N1D N 0.3580(13) 0.446(4) 0.4243(11) 0.059(8) Uiso 0.236(10) 1 d PDU B 4
H1D H 0.3747 0.5272 0.4188 0.071 Uiso 0.236(10) 1 calc PR B 4
O1D O 0.6228(11) 0.684(3) 0.5274(9) 0.112(12) Uiso 0.236(10) 1 d PDU B 4
O2D O 0.3683(13) 0.235(3) 0.4591(12) 0.073(11) Uiso 0.236(10) 1 d PDU B 4
O3D O 0.2003(9) 0.449(3) 0.3968(9) 0.103(9) Uiso 0.236(10) 1 d PDU B 4
O4D O 0.2555(14) 0.561(4) 0.4500(11) 0.086(9) Uiso 0.236(10) 1 d PDU B 4
C1D C 0.6050(16) 0.559(3) 0.6270(6) 0.068(14) Uiso 0.236(10) 1 d PD B 4
C2D C 0.6187(19) 0.506(4) 0.6696(7) 0.090(9) Uiso 0.236(10) 1 d PDU B 4
H2D H 0.6048 0.5481 0.6967 0.109 Uiso 0.236(10) 1 calc PR B 4
C3D C 0.654(2) 0.384(4) 0.6702(8) 0.097(9) Uiso 0.236(10) 1 d PDU B 4
C4D C 0.674(2) 0.325(4) 0.6300(9) 0.092(9) Uiso 0.236(10) 1 d PDU B 4
H4D H 0.6979 0.2440 0.6318 0.110 Uiso 0.236(10) 1 calc PR B 4
C5D C 0.6605(17) 0.379(3) 0.5859(8) 0.077(19) Uiso 0.236(10) 1 d PD B 4
C6D C 0.6235(13) 0.498(3) 0.5869(7) 0.07(2) Uiso 0.236(10) 1 d PD B 4
C7D C 0.5871(7) 0.5958(18) 0.5559(5) 0.086(8) Uiso 0.236(10) 1 d PDU B 4
C23D C 0.3823(16) 0.362(4) 0.4570(14) 0.064(9) Uiso 0.236(10) 1 d PDU B 4
C11D C 0.4369(7) 0.4190(19) 0.4806(6) 0.037(8) Uiso 0.236(10) 1 d PGDU B 4
C12D C 0.4491(7) 0.3774(18) 0.5252(6) 0.076(11) Uiso 0.236(10) 1 d PGDU B 4
H12D H 0.4242 0.3107 0.5395 0.091 Uiso 0.236(10) 1 d PG B 4
C13D C 0.4969(7) 0.4323(17) 0.5487(5) 0.050(6) Uiso 0.236(10) 1 d PGDU B 4
H13D H 0.5036 0.4035 0.5790 0.060 Uiso 0.236(10) 1 d PG B 4
C8D C 0.5357(6) 0.5299(16) 0.5287(5) 0.045(5) Uiso 0.236(10) 1 d PGD B 4
C9D C 0.5213(6) 0.5774(16) 0.4856(5) 0.047(5) Uiso 0.236(10) 1 d PGD B 4
H9D H 0.5448 0.6481 0.4720 0.057 Uiso 0.236(10) 1 d PG B 4
C10D C 0.4726(7) 0.5227(18) 0.4618(5) 0.049(6) Uiso 0.236(10) 1 d PGDU B 4
H10D H 0.4639 0.5570 0.4324 0.059 Uiso 0.236(10) 1 d PG B 4
C14D C 0.5678(10) 0.677(2) 0.6044(7) 0.103(9) Uiso 0.236(10) 1 d PDU B 4
C15D C 0.5972(17) 0.824(2) 0.6070(11) 0.112(12) Uiso 0.236(10) 1 d PDU B 4
H15J H 0.6375 0.8187 0.5947 0.169 Uiso 0.236(10) 1 calc PR B 4
H15K H 0.5988 0.8544 0.6386 0.169 Uiso 0.236(10) 1 calc PR B 4
H15L H 0.5739 0.8904 0.5892 0.169 Uiso 0.236(10) 1 calc PR B 4
C16D C 0.5031(11) 0.685(4) 0.6186(12) 0.129(15) Uiso 0.236(10) 1 d PDU B 4
H16J H 0.4857 0.5913 0.6182 0.193 Uiso 0.236(10) 1 calc PR B 4
H16K H 0.4815 0.7454 0.5975 0.193 Uiso 0.236(10) 1 calc PR B 4
H16L H 0.5004 0.7239 0.6492 0.193 Uiso 0.236(10) 1 calc PR B 4
C17D C 0.6815(17) 0.335(4) 0.7162(9) 0.150(10) Uiso 0.236(10) 1 d PDU B 4
H17D H 0.6914 0.4217 0.7333 0.180 Uiso 0.236(10) 1 calc PR B 4
C18D C 0.636(2) 0.260(8) 0.7444(18) 0.19(2) Uiso 0.236(10) 1 d PDU B 4
H18J H 0.5964 0.2843 0.7335 0.284 Uiso 0.236(10) 1 calc PR B 4
H18K H 0.6402 0.2890 0.7761 0.284 Uiso 0.236(10) 1 calc PR B 4
H18L H 0.6421 0.1593 0.7420 0.284 Uiso 0.236(10) 1 calc PR B 4
C19D C 0.7384(18) 0.260(6) 0.7101(17) 0.170(16) Uiso 0.236(10) 1 d PDU B 4
H19J H 0.7709 0.3283 0.7098 0.255 Uiso 0.236(10) 1 calc PR B 4
H19K H 0.7378 0.2093 0.6813 0.255 Uiso 0.236(10) 1 calc PR B 4
H19L H 0.7443 0.1945 0.7351 0.255 Uiso 0.236(10) 1 calc PR B 4
C20D C 0.666(2) 0.280(4) 0.5447(10) 0.110(10) Uiso 0.236(10) 1 d PDU B 4
H20D H 0.6378 0.3101 0.5205 0.132 Uiso 0.236(10) 1 calc PR B 4
C21D C 0.730(3) 0.281(7) 0.526(2) 0.153(19) Uiso 0.236(10) 1 d PDU B 4
H21J H 0.7445 0.3772 0.5253 0.230 Uiso 0.236(10) 1 calc PR B 4
H21K H 0.7296 0.2432 0.4950 0.230 Uiso 0.236(10) 1 calc PR B 4
H21L H 0.7551 0.2237 0.5451 0.230 Uiso 0.236(10) 1 calc PR B 4
C22D C 0.651(3) 0.129(4) 0.559(2) 0.140(17) Uiso 0.236(10) 1 d PDU B 4
H22J H 0.6094 0.1230 0.5680 0.210 Uiso 0.236(10) 1 calc PR B 4
H22K H 0.6760 0.1030 0.5854 0.210 Uiso 0.236(10) 1 calc PR B 4
H22L H 0.6590 0.0648 0.5343 0.210 Uiso 0.236(10) 1 calc PR B 4
C24D C 0.3057(9) 0.407(3) 0.3981(7) 0.069(9) Uiso 0.236(10) 1 d PDU B 4
H24D H 0.2990 0.3050 0.4028 0.083 Uiso 0.236(10) 1 calc PR B 4
C25D C 0.2491(9) 0.483(4) 0.4128(10) 0.081(9) Uiso 0.236(10) 1 d PDU B 4
C26D C 0.204(2) 0.630(5) 0.4696(15) 0.105(15) Uiso 0.236(10) 1 d PDU B 4
C27D C 0.3161(12) 0.431(3) 0.3463(8) 0.070(8) Uiso 0.236(10) 1 d PDU B 4
H27G H 0.2790 0.4098 0.3298 0.084 Uiso 0.236(10) 1 calc PR B 4
H27H H 0.3260 0.5301 0.3411 0.084 Uiso 0.236(10) 1 calc PR B 4
C28D C 0.3652(9) 0.3409(19) 0.3276(8) 0.067(8) Uiso 0.236(10) 1 d PGDU B 4
C29D C 0.4166(10) 0.3990(18) 0.3091(10) 0.112(12) Uiso 0.236(10) 1 d PGD B 4
H29D H 0.4204 0.4976 0.3071 0.134 Uiso 0.236(10) 1 d PG B 4
C30D C 0.4628(9) 0.313(2) 0.2936(10) 0.105(11) Uiso 0.236(10) 1 d PG B 4
H30D H 0.4967 0.3546 0.2802 0.126 Uiso 0.236(10) 1 d PG B 4
C31D C 0.4597(8) 0.168(2) 0.2975(9) 0.102(10) Uiso 0.236(10) 1 d PG B 4
H31D H 0.4914 0.1104 0.2876 0.122 Uiso 0.236(10) 1 d PG B 4
C32D C 0.4088(10) 0.1098(17) 0.3165(9) 0.082(7) Uiso 0.236(10) 1 d PGU B 4
H32D H 0.4058 0.0113 0.3196 0.099 Uiso 0.236(10) 1 d PG B 4
C33D C 0.3619(9) 0.195(2) 0.3310(8) 0.086(8) Uiso 0.236(10) 1 d PGDU B 4
H33D H 0.3274 0.1530 0.3434 0.103 Uiso 0.236(10) 1 d PG B 4

loop_
_atom_site_aniso_label
_atom_site_aniso_U_11
_atom_site_aniso_U_22
_atom_site_aniso_U_33
_atom_site_aniso_U_23
_atom_site_aniso_U_13
_atom_site_aniso_U_12
N1A 0.059(3) 0.046(3) 0.076(4) 0.005(3) -0.015(3) 0.005(3)
O1A 0.081(4) 0.136(7) 0.126(6) -0.062(6) -0.035(4) 0.044(5)
O2A 0.066(4) 0.052(3) 0.082(6) -0.006(3) 0.006(4) 0.003(3)
O3A 0.056(4) 0.137(6) 0.278(12) 0.059(7) -0.027(5) -0.001(4)
O4A 0.085(4) 0.067(5) 0.116(5) 0.007(4) 0.027(3) 0.001(3)
C1A 0.078(5) 0.066(5) 0.076(5) -0.002(4) -0.020(4) -0.004(4)
C2A 0.091(6) 0.087(6) 0.069(5) 0.014(4) -0.015(4) 0.002(5)
C3A 0.087(6) 0.073(5) 0.058(4) -0.004(4) -0.021(4) -0.006(4)
C4A 0.091(7) 0.076(4) 0.060(5) -0.008(4) -0.008(4) -0.012(4)
C5A 0.068(6) 0.086(5) 0.057(4) 0.003(4) -0.005(4) -0.003(4)
C6A 0.057(4) 0.067(4) 0.073(5) -0.009(4) -0.014(3) 0.007(3)
C7A 0.056(4) 0.066(4) 0.063(4) -0.012(3) -0.004(3) 0.011(3)
C23A 0.056(4) 0.043(4) 0.061(4) -0.001(3) 0.002(3) -0.005(3)
C14A 0.097(6) 0.088(5) 0.108(7) 0.009(5) -0.004(5) -0.028(5)
C15A 0.136(10) 0.076(6) 0.30(2) 0.023(9) 0.008(11) -0.010(6)
C16A 0.117(9) 0.136(9) 0.172(13) 0.015(9) -0.003(8) -0.034(7)
C17A 0.111(7) 0.107(6) 0.067(5) -0.001(5) -0.023(5) -0.002(6)
C18A 0.220(16) 0.232(16) 0.098(9) -0.067(11) -0.040(10) 0.066(14)
C19A 0.200(14) 0.161(11) 0.099(9) 0.010(8) -0.065(10) -0.071(12)
C20A 0.086(5) 0.100(6) 0.060(5) 0.005(4) 0.005(4) 0.001(4)
C21A 0.103(8) 0.174(11) 0.143(11) 0.059(9) 0.035(8) 0.016(9)
C22A 0.168(10) 0.124(8) 0.108(8) 0.056(7) 0.025(7) 0.040(7)
C24A 0.063(4) 0.056(4) 0.079(5) 0.004(4) -0.013(4) 0.000(3)
C25A 0.057(4) 0.072(5) 0.106(7) -0.012(5) 0.001(4) -0.009(4)
C26A 0.087(6) 0.079(9) 0.167(11) -0.004(6) 0.052(7) -0.018(5)
C27A 0.087(6) 0.075(4) 0.081(6) -0.009(4) -0.022(4) 0.006(4)
N1B 0.055(4) 0.043(3) 0.082(5) 0.002(3) -0.011(3) -0.001(3)
O1B 0.092(5) 0.176(10) 0.111(6) 0.076(7) -0.044(5) -0.075(7)
O2B 0.056(3) 0.047(3) 0.074(5) 0.001(3) 0.004(4) -0.004(2)
O3B 0.061(4) 0.088(4) 0.210(10) -0.027(6) 0.014(5) -0.017(3)
O4B 0.069(4) 0.074(4) 0.108(6) -0.011(5) 0.026(4) 0.003(3)
C1B 0.075(7) 0.090(7) 0.073(7) 0.002(5) 0.003(4) -0.005(5)
C2B 0.102(7) 0.116(8) 0.057(5) -0.005(5) 0.000(5) -0.011(7)
C3B 0.097(6) 0.122(8) 0.057(5) 0.017(5) -0.024(5) -0.005(6)
C4B 0.087(7) 0.094(6) 0.088(7) 0.028(5) -0.010(5) 0.026(5)
C5B 0.069(6) 0.091(8) 0.057(6) 0.005(4) -0.004(4) -0.007(6)
C6B 0.057(6) 0.084(10) 0.059(7) 0.024(4) -0.011(4) -0.002(4)
C7B 0.069(5) 0.072(4) 0.068(5) 0.020(4) -0.002(4) -0.009(4)
C23B 0.053(4) 0.042(4) 0.064(5) -0.008(3) 0.005(3) 0.009(3)
C14B 0.119(8) 0.099(7) 0.105(7) 0.001(6) 0.011(6) 0.016(6)
C15B 0.153(12) 0.104(9) 0.29(2) -0.008(11) -0.002(14) -0.003(8)
C16B 0.087(7) 0.149(10) 0.139(12) 0.004(9) 0.013(7) 0.036(6)
C17B 0.152(10) 0.202(12) 0.074(6) 0.044(8) -0.029(7) 0.014(9)
C18B 0.250(17) 0.26(2) 0.089(10) 0.103(14) -0.070(11) -0.091(16)
C19B 0.126(8) 0.153(10) 0.104(8) 0.037(7) -0.068(7) -0.030(7)
C20B 0.136(9) 0.106(7) 0.078(6) -0.006(5) -0.004(6) 0.023(6)
C21B 0.123(10) 0.204(15) 0.145(16) -0.053(13) 0.040(10) -0.019(10)
C22B 0.139(13) 0.125(10) 0.211(18) -0.059(11) 0.023(13) -0.002(8)
C24B 0.051(4) 0.046(4) 0.075(5) 0.000(3) -0.016(4) -0.006(3)
C25B 0.063(5) 0.058(5) 0.088(6) 0.003(5) -0.012(4) 0.003(4)
C26B 0.081(6) 0.071(6) 0.132(10) 0.003(6) 0.048(7) 0.023(5)
C27B 0.053(5) 0.073(5) 0.082(6) 0.009(4) -0.015(4) 0.002(4)

loop_
_atom_type_symbol
_atom_type_description
_atom_type_scat_dispersion_real
_atom_type_scat_dispersion_imag
_atom_type_scat_source
C C 0.0033 0.0000 'International Tables Vol C Tables 4.2.6.8 and 6.1.1.4'
H H 0.0000 0.0000 'International Tables Vol C Tables 4.2.6.8 and 6.1.1.4'
N N 0.0061 0.0000 'International Tables Vol C Tables 4.2.6.8 and 6.1.1.4'
O O 0.0106 0.0000 'International Tables Vol C Tables 4.2.6.8 and 6.1.1.4'

loop_
_geom_angle_atom_site_label_1
_geom_angle_atom_site_label_2
_geom_angle_atom_site_label_3
_geom_angle
_geom_angle_site_symmetry_1
_geom_angle_site_symmetry_3
_geom_angle_publ_flag
C23A N1A C24A 122.3(5) . . ?
C23A N1A H1A 118.8 . . ?
C24A N1A H1A 118.8 . . ?
C25A O4A C26A 117.3(9) . . ?
C2A C1A C6A 117.0(5) . . ?
C2A C1A C14A 119.7(6) . . ?
C6A C1A C14A 123.2(6) . . ?
C3A C2A C1A 123.6(6) . . ?
C3A C2A H2A 118.2 . . ?
C1A C2A H2A 118.2 . . ?
C2A C3A C4A 118.3(5) . . ?
C2A C3A C17A 121.1(6) . . ?
C4A C3A C17A 120.6(6) . . ?
C3A C4A C5A 120.6(6) . . ?
C3A C4A H4A 119.7 . . ?
C5A C4A H4A 119.7 . . ?
C6A C5A C4A 119.0(5) . . ?
C6A C5A C20A 121.4(6) . . ?
C4A C5A C20A 119.6(6) . . ?
C5A C6A C1A 121.3(5) . . ?
C5A C6A C7A 118.0(6) . . ?
C1A C6A C7A 120.7(6) . . ?
O1A C7A C8A 119.6(5) . . ?
O1A C7A C6A 120.7(5) . . ?
C8A C7A C6A 119.6(5) . . ?
O2A C23A N1A 121.8(6) . . ?
O2A C23A C11A 121.2(5) . . ?
N1A C23A C11A 116.8(5) . . ?
C10A C11A C12A 118.3 . . ?
C10A C11A C23A 124.4(4) . . ?
C12A C11A C23A 117.2(4) . . ?
C13A C12A C11A 120.3 . . ?
C12A C13A C8A 121.5 . . ?
C13A C8A C9A 118.5 . . ?
C13A C8A C7A 121.3(3) . . ?
C9A C8A C7A 120.2(3) . . ?
C10A C9A C8A 120.0 . . ?
C9A C10A C11A 121.3 . . ?
C1A C14A C15A 110.6(7) . . ?
C1A C14A C16A 111.5(7) . . ?
C15A C14A C16A 109.1(8) . . ?
C1A C14A H14A 108.5 . . ?
C15A C14A H14A 108.5 . . ?
C16A C14A H14A 108.5 . . ?
C14A C15A H15A 109.5 . . ?
C14A C15A H15B 109.5 . . ?
H15A C15A H15B 109.5 . . ?
C14A C15A H15C 109.5 . . ?
H15A C15A H15C 109.5 . . ?
H15B C15A H15C 109.5 . . ?
C14A C16A H16A 109.5 . . ?
C14A C16A H16B 109.5 . . ?
H16A C16A H16B 109.5 . . ?
C14A C16A H16C 109.5 . . ?
H16A C16A H16C 109.5 . . ?
H16B C16A H16C 109.5 . . ?
C19A C17A C18A 114.6(10) . . ?
C19A C17A C3A 115.7(8) . . ?
C18A C17A C3A 109.8(7) . . ?
C19A C17A H17A 105.2 . . ?
C18A C17A H17A 105.2 . . ?
C3A C17A H17A 105.2 . . ?
C17A C18A H18A 109.5 . . ?
C17A C18A H18B 109.5 . . ?
H18A C18A H18B 109.5 . . ?
C17A C18A H18C 109.5 . . ?
H18A C18A H18C 109.5 . . ?
H18B C18A H18C 109.5 . . ?
C17A C19A H19A 109.5 . . ?
C17A C19A H19B 109.5 . . ?
H19A C19A H19B 109.5 . . ?
C17A C19A H19C 109.5 . . ?
H19A C19A H19C 109.5 . . ?
H19B C19A H19C 109.5 . . ?
C21A C20A C22A 112.6(8) . . ?
C21A C20A C5A 112.0(7) . . ?
C22A C20A C5A 110.6(7) . . ?
C21A C20A H20A 107.1 . . ?
C22A C20A H20A 107.1 . . ?
C5A C20A H20A 107.1 . . ?
C20A C21A H21A 109.5 . . ?
C20A C21A H21B 109.5 . . ?
H21A C21A H21B 109.5 . . ?
C20A C21A H21C 109.5 . . ?
H21A C21A H21C 109.5 . . ?
H21B C21A H21C 109.5 . . ?
C20A C22A H22A 109.5 . . ?
C20A C22A H22B 109.5 . . ?
H22A C22A H22B 109.5 . . ?
C20A C22A H22C 109.5 . . ?
H22A C22A H22C 109.5 . . ?
H22B C22A H22C 109.5 . . ?
N1A C24A C25A 113.7(6) . . ?
N1A C24A C27A 110.9(6) . . ?
C25A C24A C27A 110.9(6) . . ?
N1A C24A H24A 107.0 . . ?
C25A C24A H24A 107.0 . . ?
C27A C24A H24A 107.0 . . ?
O3A C25A O4A 125.0(7) . . ?
O3A C25A C24A 120.5(7) . . ?
O4A C25A C24A 114.0(6) . . ?
C28A C27A C24A 112.7(5) . . ?
C28A C27A H27A 109.0 . . ?
C24A C27A H27A 109.0 . . ?
C28A C27A H27B 109.0 . . ?
C24A C27A H27B 109.0 . . ?
H27A C27A H27B 107.8 . . ?
C29A C28A C33A 117.2 . . ?
C29A C28A C27A 120.4(5) . . ?
C33A C28A C27A 122.3(5) . . ?
C30A C29A C28A 121.3 . . ?
C29A C30A C31A 121.0 . . ?
C32A C31A C30A 118.1 . . ?
C31A C32A C33A 121.2 . . ?
C32A C33A C28A 121.2 . . ?
C23B N1B C24B 121.6(7) . . ?
C23B N1B H1B 119.2 . . ?
C24B N1B H1B 119.2 . . ?
C25B O4B C26B 117.6(7) . . ?
C2B C1B C6B 117.9(7) . . ?
C2B C1B C14B 120.0(7) . . ?
C6B C1B C14B 121.9(8) . . ?
C3B C2B C1B 122.4(7) . . ?
C3B C2B H2B 118.8 . . ?
C1B C2B H2B 118.8 . . ?
C2B C3B C4B 118.2(6) . . ?
C2B C3B C17B 120.4(8) . . ?
C4B C3B C17B 121.3(8) . . ?
C3B C4B C5B 122.4(7) . . ?
C3B C4B H4B 118.8 . . ?
C5B C4B H4B 118.8 . . ?
C6B C5B C4B 117.4(6) . . ?
C6B C5B C20B 122.0(7) . . ?
C4B C5B C20B 120.3(7) . . ?
C5B C6B C1B 121.7(6) . . ?
C5B C6B C7B 118.6(6) . . ?
C1B C6B C7B 119.5(7) . . ?
O1B C7B C8B 121.1(5) . . ?
O1B C7B C6B 120.0(7) . . ?
C8B C7B C6B 118.8(6) . . ?
O2B C23B N1B 123.4(6) . . ?
O2B C23B C11B 120.3(5) . . ?
N1B C23B C11B 116.2(5) . . ?
C10B C11B C12B 118.3 . . ?
C10B C11B C23B 124.0(4) . . ?
C12B C11B C23B 117.7(4) . . ?
C13B C12B C11B 120.3 . . ?
C13B C12B H12B 119.8 . . ?
C11B C12B H12B 119.8 . . ?
C12B C13B C8B 121.5 . . ?
C12B C13B H13B 119.2 . . ?
C8B C13B H13B 119.2 . . ?
C13B C8B C9B 118.5 . . ?
C13B C8B C7B 121.5(3) . . ?
C9B C8B C7B 120.0(3) . . ?
C10B C9B C8B 120.0 . . ?
C10B C9B H9B 120.0 . . ?
C8B C9B H9B 120.0 . . ?
C9B C10B C11B 121.3 . . ?
C9B C10B H10B 119.3 . . ?
C11B C10B H10B 119.3 . . ?
C1B C14B C15B 110.2(9) . . ?
C1B C14B C16B 112.8(8) . . ?
C15B C14B C16B 109.9(9) . . ?
C1B C14B H14B 108.0 . . ?
C15B C14B H14B 108.0 . . ?
C16B C14B H14B 108.0 . . ?
C14B C15B H15D 109.5 . . ?
C14B C15B H15E 109.5 . . ?
H15D C15B H15E 109.5 . . ?
C14B C15B H15F 109.5 . . ?
H15D C15B H15F 109.5 . . ?
H15E C15B H15F 109.5 . . ?
C14B C16B H16D 109.5 . . ?
C14B C16B H16E 109.5 . . ?
H16D C16B H16E 109.5 . . ?
C14B C16B H16F 109.5 . . ?
H16D C16B H16F 109.5 . . ?
H16E C16B H16F 109.5 . . ?
C19B C17B C18B 116.8(10) . . ?
C19B C17B C3B 113.3(9) . . ?
C18B C17B C3B 113.4(9) . . ?
C19B C17B H17B 103.8 . . ?
C18B C17B H17B 103.8 . . ?
C3B C17B H17B 103.8 . . ?
C17B C18B H18D 109.5 . . ?
C17B C18B H18E 109.5 . . ?
H18D C18B H18E 109.5 . . ?
C17B C18B H18F 109.5 . . ?
H18D C18B H18F 109.5 . . ?
H18E C18B H18F 109.5 . . ?
C17B C19B H19D 109.5 . . ?
C17B C19B H19E 109.5 . . ?
H19D C19B H19E 109.5 . . ?
C17B C19B H19F 109.5 . . ?
H19D C19B H19F 109.5 . . ?
H19E C19B H19F 109.5 . . ?
C21B C20B C5B 113.3(9) . . ?
C21B C20B C22B 112.0(9) . . ?
C5B C20B C22B 110.1(9) . . ?
C21B C20B H20B 107.0 . . ?
C5B C20B H20B 107.0 . . ?
C22B C20B H20B 107.0 . . ?
C20B C21B H21D 109.5 . . ?
C20B C21B H21E 109.5 . . ?
H21D C21B H21E 109.5 . . ?
C20B C21B H21F 109.5 . . ?
H21D C21B H21F 109.5 . . ?
H21E C21B H21F 109.5 . . ?
C20B C22B H22D 109.5 . . ?
C20B C22B H22E 109.5 . . ?
H22D C22B H22E 109.5 . . ?
C20B C22B H22F 109.5 . . ?
H22D C22B H22F 109.5 . . ?
H22E C22B H22F 109.5 . . ?
N1B C24B C25B 112.8(6) . . ?
N1B C24B C27B 111.0(6) . . ?
C25B C24B C27B 109.9(6) . . ?
N1B C24B H24B 107.6 . . ?
C25B C24B H24B 107.6 . . ?
C27B C24B H24B 107.6 . . ?
O3B C25B O4B 125.1(7) . . ?
O3B C25B C24B 122.5(6) . . ?
O4B C25B C24B 112.3(6) . . ?
O4B C26B H26D 109.5 . . ?
O4B C26B H26E 109.5 . . ?
H26D C26B H26E 109.5 . . ?
O4B C26B H26F 109.5 . . ?
H26D C26B H26F 109.5 . . ?
H26E C26B H26F 109.5 . . ?
C28B C27B C24B 112.9(6) . . ?
C28B C27B H27C 109.0 . . ?
C24B C27B H27C 109.0 . . ?
C28B C27B H27D 109.0 . . ?
C24B C27B H27D 109.0 . . ?
H27C C27B H27D 107.8 . . ?
C29B C28B C33B 117.2 . . ?
C29B C28B C27B 121.8(5) . . ?
C33B C28B C27B 120.9(5) . . ?
C30B C29B C28B 121.3 . . ?
C30B C29B H29B 119.3 . . ?
C28B C29B H29B 119.3 . . ?
C29B C30B C31B 121.0 . . ?
C29B C30B H30B 119.5 . . ?
C31B C30B H30B 119.5 . . ?
C32B C31B C30B 118.1 . . ?
C32B C31B H31B 120.9 . . ?
C30B C31B H31B 120.9 . . ?
C31B C32B C33B 121.2 . . ?
C31B C32B H32B 119.4 . . ?
C33B C32B H32B 119.4 . . ?
C32B C33B C28B 121.2 . . ?
C32B C33B H33B 119.4 . . ?
C28B C33B H33B 119.4 . . ?
C23C N1C C24C 123.3(19) . . ?
C23C N1C H1C 118.4 . . ?
C24C N1C H1C 118.4 . . ?
C25C O4C C26C 116.5(18) . . ?
C6C C1C C2C 123.0(11) . . ?
C6C C1C C14C 95.1(9) . . ?
C2C C1C C14C 141.6(13) . . ?
C1C C2C C3C 116.5(12) . . ?
C1C C2C H2C 121.7 . . ?
C3C C2C H2C 121.7 . . ?
C4C C3C C2C 120.3(11) . . ?
C4C C3C C17C 120.1(13) . . ?
C2C C3C C17C 119.6(13) . . ?
C3C C4C C5C 123.6(12) . . ?
C3C C4C H4C 118.2 . . ?
C5C C4C H4C 118.2 . . ?
C6C C5C C4C 114.1(11) . . ?
C6C C5C C20C 123.9(13) . . ?
C4C C5C C20C 121.8(13) . . ?
C1C C6C C5C 122.4(10) . . ?
C1C C6C C7C 95.9(9) . . ?
C5C C6C C7C 141.7(12) . . ?
O1C C7C C6C 113.0(14) . . ?
O1C C7C C8C 109.6(12) . . ?
C6C C7C C8C 116.0(13) . . ?
O1C C7C C14C 111.9(12) . . ?
C6C C7C C14C 84.0(7) . . ?
C8C C7C C14C 120.4(16) . . ?
O2C C23C N1C 121.6(18) . . ?
O2C C23C C11C 121.9(18) . . ?
N1C C23C C11C 114.7(13) . . ?
C10C C11C C12C 117.6 . . ?
C10C C11C C23C 122.9(11) . . ?
C12C C11C C23C 119.5(11) . . ?
C13C C12C C11C 120.9 . . ?
C12C C13C C8C 121.7 . . ?
C9C C8C C13C 117.1 . . ?
C9C C8C C7C 121.7(9) . . ?
C13C C8C C7C 120.6(9) . . ?
C8C C9C C10C 121.2 . . ?
C11C C10C C9C 121.1 . . ?
C16C C14C C1C 114.9(14) . . ?
C16C C14C C15C 110.6(12) . . ?
C1C C14C C15C 112.9(14) . . ?
C16C C14C C7C 121.0(14) . . ?
C1C C14C C7C 84.4(7) . . ?
C15C C14C C7C 110.7(13) . . ?
C14C C15C H15G 109.5 . . ?
C14C C15C H15H 109.5 . . ?
H15G C15C H15H 109.5 . . ?
C14C C15C H15I 109.5 . . ?
H15G C15C H15I 109.5 . . ?
H15H C15C H15I 109.5 . . ?
C14C C16C H16G 109.5 . . ?
C14C C16C H16H 109.5 . . ?
H16G C16C H16H 109.5 . . ?
C14C C16C H16I 109.5 . . ?
H16G C16C H16I 109.5 . . ?
H16H C16C H16I 109.5 . . ?
C19C C17C C18C 112.5(16) . . ?
C19C C17C C3C 112.3(16) . . ?
C18C C17C C3C 110.0(15) . . ?
C19C C17C H17C 107.2 . . ?
C18C C17C H17C 107.2 . . ?
C3C C17C H17C 107.2 . . ?
C17C C18C H18G 109.5 . . ?
C17C C18C H18H 109.5 . . ?
H18G C18C H18H 109.5 . . ?
C17C C18C H18I 109.5 . . ?
H18G C18C H18I 109.5 . . ?
H18H C18C H18I 109.5 . . ?
C17C C19C H19G 109.5 . . ?
C17C C19C H19H 109.5 . . ?
H19G C19C H19H 109.5 . . ?
C17C C19C H19I 109.5 . . ?
H19G C19C H19I 109.5 . . ?
H19H C19C H19I 109.5 . . ?
C21C C20C C22C 109.0(15) . . ?
C21C C20C C5C 111.9(16) . . ?
C22C C20C C5C 110.6(15) . . ?
C21C C20C H20C 108.4 . . ?
C22C C20C H20C 108.4 . . ?
C5C C20C H20C 108.4 . . ?
C20C C21C H21G 109.5 . . ?
C20C C21C H21H 109.5 . . ?
H21G C21C H21H 109.5 . . ?
C20C C21C H21I 109.5 . . ?
H21G C21C H21I 109.5 . . ?
H21H C21C H21I 109.5 . . ?
C20C C22C H22G 109.5 . . ?
C20C C22C H22H 109.5 . . ?
H22G C22C H22H 109.5 . . ?
C20C C22C H22I 109.5 . . ?
H22G C22C H22I 109.5 . . ?
H22H C22C H22I 109.5 . . ?
N1C C24C C25C 115.3(17) . . ?
N1C C24C C27C 111.6(16) . . ?
C25C C24C C27C 111.5(14) . . ?
N1C C24C H24C 105.9 . . ?
C25C C24C H24C 105.9 . . ?
C27C C24C H24C 105.9 . . ?
O3C C25C O4C 120.6(15) . . ?
O3C C25C C24C 122.4(15) . . ?
O4C C25C C24C 117.0(14) . . ?
C28C C27C C24C 115.4(14) . . ?
C28C C27C H27E 108.4 . . ?
C24C C27C H27E 108.4 . . ?
C28C C27C H27F 108.4 . . ?
C24C C27C H27F 108.4 . . ?
H27E C27C H27F 107.5 . . ?
C29C C28C C33C 118.0 . . ?
C29C C28C C27C 120.2(11) . . ?
C33C C28C C27C 121.8(11) . . ?
C28C C29C C30C 120.7 . . ?
C31C C30C C29C 121.2 . . ?
C32C C31C C30C 118.1 . . ?
C31C C32C C33C 120.9 . . ?
C32C C33C C28C 121.0 . . ?
C23D N1D C24D 123.2(17) . . ?
C23D N1D H1D 118.4 . . ?
C24D N1D H1D 118.4 . . ?
C25D O4D C26D 119.3(18) . . ?
C6D C1D C2D 123.4(11) . . ?
C6D C1D C14D 95.8(8) . . ?
C2D C1D C14D 140.7(12) . . ?
C1D C2D C3D 116.1(12) . . ?
C1D C2D H2D 122.0 . . ?
C3D C2D H2D 122.0 . . ?
C4D C3D C2D 120.4(11) . . ?
C4D C3D C17D 119.5(12) . . ?
C2D C3D C17D 119.0(13) . . ?
C3D C4D C5D 124.2(12) . . ?
C3D C4D H4D 117.9 . . ?
C5D C4D H4D 117.9 . . ?
C6D C5D C4D 113.5(11) . . ?
C6D C5D C20D 123.9(14) . . ?
C4D C5D C20D 118.3(13) . . ?
C1D C6D C5D 122.4(10) . . ?
C1D C6D C7D 95.2(9) . . ?
C5D C6D C7D 142.2(11) . . ?
O1D C7D C6D 113.8(13) . . ?
O1D C7D C8D 110.8(12) . . ?
C6D C7D C8D 117.3(13) . . ?
O1D C7D C14D 111.9(12) . . ?
C6D C7D C14D 85.0(7) . . ?
C8D C7D C14D 115.8(14) . . ?
O2D C23D N1D 120.1(16) . . ?
O2D C23D C11D 121.8(17) . . ?
N1D C23D C11D 116.0(12) . . ?
C10D C11D C12D 117.6 . . ?
C10D C11D C23D 122.8(10) . . ?
C12D C11D C23D 119.3(11) . . ?
C13D C12D C11D 120.9 . . ?
C12D C13D C8D 121.7 . . ?
C9D C8D C13D 117.1 . . ?
C9D C8D C7D 121.1(8) . . ?
C13D C8D C7D 121.3(8) . . ?
C8D C9D C10D 121.2 . . ?
C11D C10D C9D 121.1 . . ?
C16D C14D C1D 116.0(13) . . ?
C16D C14D C15D 110.4(12) . . ?
C1D C14D C15D 113.7(14) . . ?
C16D C14D C7D 120.4(14) . . ?
C1D C14D C7D 83.8(7) . . ?
C15D C14D C7D 110.3(12) . . ?
C14D C15D H15J 109.5 . . ?
C14D C15D H15K 109.5 . . ?
H15J C15D H15K 109.5 . . ?
C14D C15D H15L 109.5 . . ?
H15J C15D H15L 109.5 . . ?
H15K C15D H15L 109.5 . . ?
C14D C16D H16J 109.5 . . ?
C14D C16D H16K 109.5 . . ?
H16J C16D H16K 109.5 . . ?
C14D C16D H16L 109.5 . . ?
H16J C16D H16L 109.5 . . ?
H16K C16D H16L 109.5 . . ?
C19D C17D C18D 115.8(17) . . ?
C19D C17D C3D 112.4(15) . . ?
C18D C17D C3D 111.0(16) . . ?
C19D C17D H17D 105.6 . . ?
C18D C17D H17D 105.6 . . ?
C3D C17D H17D 105.6 . . ?
C17D C18D H18J 109.5 . . ?
C17D C18D H18K 109.5 . . ?
H18J C18D H18K 109.5 . . ?
C17D C18D H18L 109.5 . . ?
H18J C18D H18L 109.5 . . ?
H18K C18D H18L 109.5 . . ?
C17D C19D H19J 109.5 . . ?
C17D C19D H19K 109.5 . . ?
H19J C19D H19K 109.5 . . ?
C17D C19D H19L 109.5 . . ?
H19J C19D H19L 109.5 . . ?
H19K C19D H19L 109.5 . . ?
C21D C20D C22D 108.0(15) . . ?
C21D C20D C5D 110.8(15) . . ?
C22D C20D C5D 109.6(14) . . ?
C21D C20D H20D 109.5 . . ?
C22D C20D H20D 109.5 . . ?
C5D C20D H20D 109.5 . . ?
C20D C21D H21J 109.5 . . ?
C20D C21D H21K 109.5 . . ?
H21J C21D H21K 109.5 . . ?
C20D C21D H21L 109.5 . . ?
H21J C21D H21L 109.5 . . ?
H21K C21D H21L 109.5 . . ?
C20D C22D H22J 109.5 . . ?
C20D C22D H22K 109.5 . . ?
H22J C22D H22K 109.5 . . ?
C20D C22D H22L 109.5 . . ?
H22J C22D H22L 109.5 . . ?
H22K C22D H22L 109.5 . . ?
N1D C24D C25D 113.7(15) . . ?
N1D C24D C27D 111.1(15) . . ?
C25D C24D C27D 109.6(14) . . ?
N1D C24D H24D 107.4 . . ?
C25D C24D H24D 107.4 . . ?
C27D C24D H24D 107.4 . . ?
O3D C25D O4D 123.6(15) . . ?
O3D C25D C24D 120.6(15) . . ?
O4D C25D C24D 114.1(13) . . ?
C28D C27D C24D 112.9(14) . . ?
C28D C27D H27G 109.0 . . ?
C24D C27D H27G 109.0 . . ?
C28D C27D H27H 109.0 . . ?
C24D C27D H27H 109.0 . . ?
H27G C27D H27H 107.8 . . ?
C29D C28D C33D 118.1 . . ?
C29D C28D C27D 121.8(11) . . ?
C33D C28D C27D 120.1(11) . . ?
C28D C29D C30D 120.7 . . ?
C31D C30D C29D 121.2 . . ?
C32D C31D C30D 118.1 . . ?
C31D C32D C33D 120.9 . . ?
C32D C33D C28D 121.0 . . ?

loop_
_geom_bond_atom_site_label_1
_geom_bond_atom_site_label_2
_geom_bond_distance
_geom_bond_site_symmetry_2
_geom_bond_publ_flag
N1A C23A 1.327(6) . ?
N1A C24A 1.443(6) . ?
N1A H1A 0.8600 . ?
O1A C7A 1.205(6) . ?
O2A C23A 1.228(6) . ?
O3A C25A 1.182(7) . ?
O4A C25A 1.287(7) . ?
O4A C26A 1.442(7) . ?
C1A C2A 1.387(7) . ?
C1A C6A 1.391(7) . ?
C1A C14A 1.496(7) . ?
C2A C3A 1.359(7) . ?
C2A H2A 0.9300 . ?
C3A C4A 1.380(7) . ?
C3A C17A 1.506(7) . ?
C4A C5A 1.404(7) . ?
C4A H4A 0.9300 . ?
C5A C6A 1.379(7) . ?
C5A C20A 1.520(7) . ?
C6A C7A 1.506(7) . ?
C7A C8A 1.473(5) . ?
C23A C11A 1.482(5) . ?
C11A C10A 1.3820 . ?
C11A C12A 1.3913 . ?
C12A C13A 1.3616 . ?
C12A H12A 0.9300 . ?
C13A C8A 1.3834 . ?
C13A H13A 0.9300 . ?
C8A C9A 1.3878 . ?
C9A C10A 1.3758 . ?
C9A H9A 0.9301 . ?
C10A H10A 0.9300 . ?
C14A C15A 1.515(9) . ?
C14A C16A 1.521(9) . ?
C14A H14A 0.9800 . ?
C15A H15A 0.9600 . ?
C15A H15B 0.9600 . ?
C15A H15C 0.9600 . ?
C16A H16A 0.9600 . ?
C16A H16B 0.9600 . ?
C16A H16C 0.9600 . ?
C17A C19A 1.460(8) . ?
C17A C18A 1.495(8) . ?
C17A H17A 0.9800 . ?
C18A H18A 0.9600 . ?
C18A H18B 0.9600 . ?
C18A H18C 0.9600 . ?
C19A H19A 0.9600 . ?
C19A H19B 0.9600 . ?
C19A H19C 0.9600 . ?
C20A C21A 1.502(8) . ?
C20A C22A 1.502(8) . ?
C20A H20A 0.9800 . ?
C21A H21A 0.9600 . ?
C21A H21B 0.9600 . ?
C21A H21C 0.9600 . ?
C22A H22A 0.9600 . ?
C22A H22B 0.9600 . ?
C22A H22C 0.9600 . ?
C24A C25A 1.494(7) . ?
C24A C27A 1.514(7) . ?
C24A H24A 0.9800 . ?
C26A H26A 0.9600 . ?
C26A H26B 0.9600 . ?
C26A H26C 0.9600 . ?
C27A C28A 1.488(7) . ?
C27A H27A 0.9700 . ?
C27A H27B 0.9700 . ?
C28A C29A 1.3754 . ?
C28A C33A 1.3831 . ?
C29A C30A 1.3702 . ?
C29A H29A 0.9300 . ?
C30A C31A 1.3771 . ?
C30A H30A 0.9300 . ?
C31A C32A 1.3617 . ?
C31A H31A 0.9300 . ?
C32A C33A 1.3726 . ?
C32A H32A 0.9300 . ?
C33A H33A 0.9300 . ?
N1B C23B 1.323(6) . ?
N1B C24B 1.439(7) . ?
N1B H1B 0.8600 . ?
O1B C7B 1.204(6) . ?
O2B C23B 1.227(7) . ?
O3B C25B 1.181(7) . ?
O4B C25B 1.292(7) . ?
O4B C26B 1.449(7) . ?
C1B C2B 1.385(8) . ?
C1B C6B 1.399(7) . ?
C1B C14B 1.499(8) . ?
C2B C3B 1.367(8) . ?
C2B H2B 0.9300 . ?
C3B C4B 1.372(8) . ?
C3B C17B 1.504(8) . ?
C4B C5B 1.405(7) . ?
C4B H4B 0.9300 . ?
C5B C6B 1.375(7) . ?
C5B C20B 1.508(8) . ?
C6B C7B 1.499(7) . ?
C7B C8B 1.472(6) . ?
C23B C11B 1.489(6) . ?
C11B C10B 1.3819 . ?
C11B C12B 1.3912 . ?
C12B C13B 1.3615 . ?
C12B H12B 0.9300 . ?
C13B C8B 1.3834 . ?
C13B H13B 0.9301 . ?
C8B C9B 1.3878 . ?
C9B C10B 1.3759 . ?
C9B H9B 0.9300 . ?
C10B H10B 0.9300 . ?
C14B C15B 1.509(9) . ?
C14B C16B 1.515(8) . ?
C14B H14B 0.9800 . ?
C15B H15D 0.9600 . ?
C15B H15E 0.9600 . ?
C15B H15F 0.9600 . ?
C16B H16D 0.9600 . ?
C16B H16E 0.9600 . ?
C16B H16F 0.9600 . ?
C17B C19B 1.440(9) . ?
C17B C18B 1.484(9) . ?
C17B H17B 0.9800 . ?
C18B H18D 0.9600 . ?
C18B H18E 0.9600 . ?
C18B H18F 0.9600 . ?
C19B H19D 0.9600 . ?
C19B H19E 0.9600 . ?
C19B H19F 0.9600 . ?
C20B C21B 1.492(9) . ?
C20B C22B 1.521(9) . ?
C20B H20B 0.9800 . ?
C21B H21D 0.9600 . ?
C21B H21E 0.9600 . ?
C21B H21F 0.9600 . ?
C22B H22D 0.9600 . ?
C22B H22E 0.9600 . ?
C22B H22F 0.9600 . ?
C24B C25B 1.513(7) . ?
C24B C27B 1.533(7) . ?
C24B H24B 0.9800 . ?
C26B H26D 0.9600 . ?
C26B H26E 0.9600 . ?
C26B H26F 0.9600 . ?
C27B C28B 1.485(7) . ?
C27B H27C 0.9700 . ?
C27B H27D 0.9700 . ?
C28B C29B 1.3754 . ?
C28B C33B 1.3831 . ?
C29B C30B 1.3702 . ?
C29B H29B 0.9300 . ?
C30B C31B 1.3770 . ?
C30B H30B 0.9300 . ?
C31B C32B 1.3617 . ?
C31B H31B 0.9300 . ?
C32B C33B 1.3726 . ?
C32B H32B 0.9300 . ?
C33B H33B 0.9300 . ?
N1C C23C 1.346(10) . ?
N1C C24C 1.427(10) . ?
N1C H1C 0.8600 . ?
O1C C7C 1.411(10) . ?
O2C C23C 1.234(10) . ?
O3C C25C 1.218(10) . ?
O4C C25C 1.311(10) . ?
O4C C26C 1.436(11) . ?
C1C C6C 1.353(9) . ?
C1C C2C 1.367(9) . ?
C1C C14C 1.525(9) . ?
C2C C3C 1.382(9) . ?
C2C H2C 0.9300 . ?
C3C C4C 1.365(9) . ?
C3C C17C 1.537(9) . ?
C4C C5C 1.402(9) . ?
C4C H4C 0.9300 . ?
C5C C6C 1.381(9) . ?
C5C C20C 1.515(9) . ?
C6C C7C 1.520(9) . ?
C7C C8C 1.522(8) . ?
C7C C14C 1.654(10) . ?
C23C C11C 1.484(8) . ?
C11C C10C 1.3672 . ?
C11C C12C 1.3750 . ?
C12C C13C 1.3582 . ?
C12C H12C 0.9300 . ?
C13C C8C 1.3818 . ?
C13C H13C 0.9300 . ?
C8C C9C 1.3608 . ?
C9C C10C 1.3794 . ?
C9C H9C 0.9300 . ?
C10C H10C 0.9300 . ?
C14C C16C 1.492(9) . ?
C14C C15C 1.526(10) . ?
C15C H15G 0.9600 . ?
C15C H15H 0.9600 . ?
C15C H15I 0.9600 . ?
C16C H16G 0.9600 . ?
C16C H16H 0.9600 . ?
C16C H16I 0.9600 . ?
C17C C19C 1.459(11) . ?
C17C C18C 1.477(10) . ?
C17C H17C 0.9800 . ?
C18C H18G 0.9600 . ?
C18C H18H 0.9600 . ?
C18C H18I 0.9600 . ?
C19C H19G 0.9600 . ?
C19C H19H 0.9600 . ?
C19C H19I 0.9600 . ?
C20C C21C 1.508(11) . ?
C20C C22C 1.512(10) . ?
C20C H20C 0.9800 . ?
C21C H21G 0.9600 . ?
C21C H21H 0.9600 . ?
C21C H21I 0.9600 . ?
C22C H22G 0.9600 . ?
C22C H22H 0.9600 . ?
C22C H22I 0.9600 . ?
C24C C25C 1.490(10) . ?
C24C C27C 1.520(10) . ?
C24C H24C 0.9800 . ?
C27C C28C 1.477(9) . ?
C27C H27E 0.9700 . ?
C27C H27F 0.9700 . ?
C28C C29C 1.3688 . ?
C28C C33C 1.3759 . ?
C29C C30C 1.3762 . ?
C29C H29C 0.9300 . ?
C30C C31C 1.3693 . ?
C30C H30C 0.9300 . ?
C31C C32C 1.3674 . ?
C31C H31C 0.9300 . ?
C32C C33C 1.3743 . ?
C32C H32C 0.9300 . ?
C33C H33C 0.9300 . ?
N1D C23D 1.344(10) . ?
N1D C24D 1.430(10) . ?
N1D H1D 0.8600 . ?
O1D C7D 1.408(9) . ?
O2D C23D 1.235(10) . ?
O3D C25D 1.218(10) . ?
O4D C25D 1.310(10) . ?
O4D C26D 1.433(10) . ?
C1D C6D 1.358(9) . ?
C1D C2D 1.366(9) . ?
C1D C14D 1.524(9) . ?
C2D C3D 1.383(9) . ?
C2D H2D 0.9300 . ?
C3D C4D 1.362(9) . ?
C3D C17D 1.535(9) . ?
C4D C5D 1.404(9) . ?
C4D H4D 0.9300 . ?
C5D C6D 1.382(9) . ?
C5D C20D 1.519(10) . ?
C6D C7D 1.514(9) . ?
C7D C8D 1.516(8) . ?
C7D C14D 1.652(10) . ?
C23D C11D 1.487(8) . ?
C11D C10D 1.3671 . ?
C11D C12D 1.3750 . ?
C12D C13D 1.3582 . ?
C12D H12D 0.9300 . ?
C13D C8D 1.3817 . ?
C13D H13D 0.9300 . ?
C8D C9D 1.3608 . ?
C9D C10D 1.3794 . ?
C9D H9D 0.9300 . ?
C10D H10D 0.9300 . ?
C14D C16D 1.492(9) . ?
C14D C15D 1.527(10) . ?
C15D H15J 0.9600 . ?
C15D H15K 0.9600 . ?
C15D H15L 0.9600 . ?
C16D H16J 0.9600 . ?
C16D H16K 0.9600 . ?
C16D H16L 0.9600 . ?
C17D C19D 1.450(10) . ?
C17D C18D 1.469(10) . ?
C17D H17D 0.9800 . ?
C18D H18J 0.9600 . ?
C18D H18K 0.9600 . ?
C18D H18L 0.9600 . ?
C19D H19J 0.9600 . ?
C19D H19K 0.9600 . ?
C19D H19L 0.9600 . ?
C20D C21D 1.509(10) . ?
C20D C22D 1.517(10) . ?
C20D H20D 0.9800 . ?
C21D H21J 0.9600 . ?
C21D H21K 0.9600 . ?
C21D H21L 0.9600 . ?
C22D H22J 0.9600 . ?
C22D H22K 0.9600 . ?
C22D H22L 0.9600 . ?
C24D C25D 1.502(10) . ?
C24D C27D 1.531(10) . ?
C24D H24D 0.9800 . ?
C27D C28D 1.478(9) . ?
C27D H27G 0.9700 . ?
C27D H27H 0.9700 . ?
C28D C29D 1.3688 . ?
C28D C33D 1.3759 . ?
C29D C30D 1.3762 . ?
C29D H29B 1.2816 . ?
C29D H29D 0.9300 . ?
C30D C31D 1.3694 . ?
C30D H30B 1.0994 . ?
C30D H31B 1.5277 . ?
C30D H30D 0.9300 . ?
C31D C32D 1.3674 . ?
C31D H31B 0.9138 . ?
C31D H31D 0.9300 . ?
C32D C33D 1.3743 . ?
C32D H32B 1.0073 . ?
C32D H32D 0.9300 . ?
C33D H33B 1.0834 . ?
C33D H33D 0.9300 . ?
